data_4121989
loop_
_publ_author_name
'Kumarasamy, Elango'
'Raghunathan, Ramya'
'Jockusch, Steffen'
'Ugrinov, Angel'
'Sivaguru, J.'

_publ_section_title
;
 Tailoring atropisomeric maleimides for stereospecific [2 + 2]
 photocycloaddition-photochemical and photophysical investigations leading
 to visible-light photocatalysis.
;
_journal_issue 24
_journal_name_full 'Journal of the American Chemical Society'
_journal_page_first 8729
_journal_page_last 8737
_journal_paper_doi 10.1021/ja5034638
_journal_volume 136
_journal_year 2014
_chemical_absolute_configuration ad
_chemical_formula_moiety 'C16 H17 N O2'
_chemical_formula_sum 'C16 H17 N O2'
_chemical_formula_weight 255.30
_chemical_name_systematic
;
 ?
;
_space_group_crystal_system orthorhombic
_space_group_IT_number 19
_space_group_name_Hall 'P 2ac 2ab'
_space_group_name_H-M_alt 'P 21 21 21'
_symmetry_space_group_name_Hall 'P 2ac 2ab'
_symmetry_space_group_name_H-M 'P 21 21 21'
_atom_sites_solution_hydrogens geom
_atom_sites_solution_primary direct
_audit_creation_date 2013-11-22
_audit_creation_method
;
Olex2 1.2
(compiled 2013.11.15 svn.r2839 for OlexSys, GUI svn.r4715)
;
_cell_angle_alpha 90
_cell_angle_beta 90
_cell_angle_gamma 90
_cell_formula_units_Z 4
_cell_length_a 10.4120(3)
_cell_length_b 11.0795(3)
_cell_length_c 11.1114(4)
_cell_measurement_reflns_used 4990
_cell_measurement_temperature 100(2)
_cell_measurement_theta_max 66.252
_cell_measurement_theta_min 5.64
_cell_volume 1281.81(7)
_computing_data_reduction 'SAINT v7.68A (Bruker, 2009)'
_computing_molecular_graphics 'Olex2 (Dolomanov et al., 2009)'
_computing_publication_material 'Olex2 (Dolomanov et al., 2009)'
_computing_structure_refinement 'ShelXL (Sheldrick, 2008)'
_computing_structure_solution 'XS (Sheldrick, 2008)'
_diffrn_ambient_temperature 100(2)
_diffrn_measured_fraction_theta_full 0.969
_diffrn_measured_fraction_theta_max 0.984
_diffrn_measurement_device_type 'Bruker APEX-II CCD'
_diffrn_measurement_method '\f and \w scans'
_diffrn_radiation_monochromator graphite
_diffrn_radiation_type CuK\a
_diffrn_radiation_wavelength 1.54178
_diffrn_reflns_av_R_equivalents 0.0340
_diffrn_reflns_av_unetI/netI 0.0253
_diffrn_reflns_Laue_measured_fraction_full 0.969
_diffrn_reflns_Laue_measured_fraction_max 0.984
_diffrn_reflns_limit_h_max 12
_diffrn_reflns_limit_h_min -12
_diffrn_reflns_limit_k_max 13
_diffrn_reflns_limit_k_min -13
_diffrn_reflns_limit_l_max 13
_diffrn_reflns_limit_l_min -12
_diffrn_reflns_number 10517
_diffrn_reflns_point_group_measured_fraction_full 0.963
_diffrn_reflns_point_group_measured_fraction_max 0.980
_diffrn_reflns_theta_full 67.679
_diffrn_reflns_theta_max 66.648
_diffrn_reflns_theta_min 5.639
_diffrn_standards_number 0
_exptl_absorpt_coefficient_mu 0.696
_exptl_absorpt_correction_T_max 0.7528
_exptl_absorpt_correction_T_min 0.6833
_exptl_absorpt_correction_type multi-scan
_exptl_absorpt_process_details
;
SADABS-2008/1 (Bruker,2008) was used for absorption correction.
wR2(int) was 0.0570 before and 0.0494 after correction.
The Ratio of minimum to maximum transmission is 0.9077.
The \l/2 correction factor is 0.0015.
;
_exptl_crystal_colour 'clear colourless'
_exptl_crystal_colour_lustre clear
_exptl_crystal_colour_primary colourless
_exptl_crystal_density_diffrn 1.323
_exptl_crystal_description rod
_exptl_crystal_F_000 544
_exptl_crystal_size_max 0.22
_exptl_crystal_size_mid 0.1
_exptl_crystal_size_min 0.08
_refine_diff_density_max 0.260
_refine_diff_density_min -0.189
_refine_diff_density_rms 0.040
_refine_ls_abs_structure_details
;
 Flack x determined using 852 quotients [(I+)-(I-)]/[(I+)+(I-)]
 (Parsons and Flack (2004), Acta Cryst. A60, s61).
;
_refine_ls_abs_structure_Flack 0.08(14)
_refine_ls_extinction_method none
_refine_ls_goodness_of_fit_ref 1.060
_refine_ls_hydrogen_treatment mixed
_refine_ls_matrix_type full
_refine_ls_number_parameters 174
_refine_ls_number_reflns 2235
_refine_ls_number_restraints 0
_refine_ls_restrained_S_all 1.060
_refine_ls_R_factor_all 0.0435
_refine_ls_R_factor_gt 0.0413
_refine_ls_shift/su_max 0.000
_refine_ls_shift/su_mean 0.000
_refine_ls_structure_factor_coef Fsqd
_refine_ls_weighting_details 'w=1/[\s^2^(Fo^2^)+(0.0646P)^2^+0.4912P] where P=(Fo^2^+2Fc^2^)/3'
_refine_ls_weighting_scheme calc
_refine_ls_wR_factor_gt 0.1107
_refine_ls_wR_factor_ref 0.1124
_reflns_Friedel_coverage 0.707
_reflns_Friedel_fraction_full 0.955
_reflns_Friedel_fraction_max 0.974
_reflns_number_gt 2127
_reflns_number_total 2235
_reflns_threshold_expression 'I > 2\s(I)'
_cod_data_source_file ja5034638_si_002.cif
_cod_data_source_block 1R5S7S-3i
_cod_depositor_comments 'Adding full bibliography for 4121977--4121989.cif.'
_cod_database_code 4121989
_shelxl_version_number 2013-4
_shelx_space_group_comment
;
The symmetry employed for this shelxl refinement is uniquely defined
by the following loop, which should always be used as a source of
symmetry information in preference to the above space-group names.
They are only intended as comments.
;
_shelx_estimated_absorpt_t_max 0.946
_shelx_estimated_absorpt_t_min 0.862
_olex2_refinement_description
;
1. Fixed Uiso
 At 1.2 times of:
  All C(H) groups, All C(H,H) groups
 At 1.5 times of:
  All C(H,H,H) groups
2.a Ternary CH refined with riding coordinates:
 C5(H5), C7(H7)
2.b Secondary CH2 refined with riding coordinates:
 C6(H6A,H6B), C9(H9A,H9B), C8(H8A,H8B)
2.c Aromatic/amide H refined with riding coordinates:
 C13(H13), C12(H12), C11(H11)
2.d Idealised Me refined as rotating group:
 C16(H16A,H16B,H16C), C19(H19A,H19B,H19C)
;

loop_
_space_group_symop_operation_xyz
'x, y, z'
'-x+1/2, -y, z+1/2'
'x+1/2, -y+1/2, -z'
'-x, y+1/2, -z+1/2'

loop_
_atom_site_label
_atom_site_type_symbol
_atom_site_fract_x
_atom_site_fract_y
_atom_site_fract_z
_atom_site_U_iso_or_equiv
_atom_site_adp_type
_atom_site_occupancy
_atom_site_site_symmetry_order
_atom_site_calc_flag
_atom_site_refinement_flags_posn
N3 N 0.0233(2) 0.4226(2) 0.4982(2) 0.0228(5) Uani 1 1 d .
O18 O 0.1837(2) 0.32246(19) 0.6015(2) 0.0357(6) Uani 1 1 d .
O17 O -0.1437(2) 0.4714(2) 0.3719(2) 0.0367(6) Uani 1 1 d .
C13 C 0.0439(3) 0.7286(3) 0.6321(3) 0.0310(7) Uani 1 1 d .
H13 H 0.0052 0.7771 0.6926 0.037 Uiso 1 1 calc R
C4 C -0.0614(3) 0.4008(3) 0.4023(3) 0.0277(6) Uani 1 1 d .
C14 C 0.0013(3) 0.6113(3) 0.6137(3) 0.0261(6) Uani 1 1 d .
C15 C 0.0619(3) 0.5441(3) 0.5249(3) 0.0246(6) Uani 1 1 d .
C10 C 0.1606(3) 0.5877(3) 0.4513(3) 0.0296(7) Uani 1 1 d .
C12 C 0.1434(3) 0.7755(3) 0.5620(3) 0.0369(8) Uani 1 1 d .
H12 H 0.1728 0.8555 0.5757 0.044 Uiso 1 1 calc R
C11 C 0.1995(3) 0.7062(3) 0.4725(3) 0.0348(7) Uani 1 1 d .
H11 H 0.2660 0.7401 0.4247 0.042 Uiso 1 1 calc R
C2 C 0.1037(3) 0.3242(3) 0.5222(3) 0.0257(6) Uani 1 1 d .
C16 C -0.1075(3) 0.5578(3) 0.6853(3) 0.0306(7) Uani 1 1 d .
H16A H -0.0767 0.4868 0.7292 0.046 Uiso 1 1 calc GR
H16B H -0.1769 0.5340 0.6307 0.046 Uiso 1 1 calc GR
H16C H -0.1396 0.6178 0.7426 0.046 Uiso 1 1 calc GR
C5 C -0.0178(3) 0.2881(3) 0.3427(3) 0.0295(7) Uani 1 1 d .
H5 H -0.0862 0.2354 0.3076 0.035 Uiso 1 1 calc R
C6 C 0.1814(3) 0.2295(3) 0.3299(3) 0.0353(7) Uani 1 1 d .
H6A H 0.1935 0.1510 0.2887 0.042 Uiso 1 1 calc R
H6B H 0.2648 0.2629 0.3569 0.042 Uiso 1 1 calc R
C1 C 0.0784(3) 0.2264(3) 0.4294(3) 0.0266(6) Uani 1 1 d .
C9 C 0.2260(3) 0.5093(3) 0.3553(3) 0.0351(7) Uani 1 1 d .
H9A H 0.2700 0.4425 0.3978 0.042 Uiso 1 1 calc R
H9B H 0.2938 0.5591 0.3174 0.042 Uiso 1 1 calc R
C8 C 0.1459(3) 0.4526(3) 0.2528(3) 0.0378(8) Uani 1 1 d .
H8A H 0.1969 0.4613 0.1781 0.045 Uiso 1 1 calc R
H8B H 0.0686 0.5036 0.2428 0.045 Uiso 1 1 calc R
C19 C 0.0531(3) 0.1044(3) 0.4892(3) 0.0386(8) Uani 1 1 d .
H19A H 0.1305 0.0779 0.5319 0.058 Uiso 1 1 calc GR
H19B H 0.0306 0.0448 0.4275 0.058 Uiso 1 1 calc GR
H19C H -0.0180 0.1122 0.5464 0.058 Uiso 1 1 calc GR
C7 C 0.0992(3) 0.3201(3) 0.2576(3) 0.0357(8) Uani 1 1 d .
H7 H 0.0833 0.2889 0.1745 0.043 Uiso 1 1 calc R

loop_
_atom_site_aniso_label
_atom_site_aniso_U_11
_atom_site_aniso_U_22
_atom_site_aniso_U_33
_atom_site_aniso_U_23
_atom_site_aniso_U_13
_atom_site_aniso_U_12
N3 0.0227(11) 0.0231(11) 0.0225(11) 0.0018(10) 0.0006(10) -0.0015(9)
O18 0.0426(13) 0.0270(11) 0.0376(12) 0.0034(10) -0.0179(11) -0.0005(10)
O17 0.0284(11) 0.0339(12) 0.0478(14) -0.0033(11) -0.0108(10) 0.0076(10)
C13 0.0340(15) 0.0249(14) 0.0341(17) -0.0004(13) -0.0097(13) 0.0008(13)
C4 0.0221(13) 0.0288(14) 0.0323(15) 0.0012(13) 0.0003(13) 0.0008(12)
C14 0.0270(14) 0.0252(13) 0.0260(14) 0.0040(12) -0.0057(12) 0.0013(12)
C15 0.0246(13) 0.0211(13) 0.0281(16) 0.0052(11) -0.0044(12) -0.0001(11)
C10 0.0246(13) 0.0294(15) 0.0348(16) 0.0072(13) -0.0023(12) 0.0006(12)
C12 0.0375(16) 0.0237(14) 0.049(2) 0.0060(14) -0.0143(15) -0.0048(14)
C11 0.0272(14) 0.0298(15) 0.0473(19) 0.0113(14) -0.0008(14) -0.0050(13)
C2 0.0283(13) 0.0235(14) 0.0255(15) 0.0060(11) 0.0011(12) -0.0032(11)
C16 0.0391(17) 0.0266(16) 0.0259(15) 0.0000(12) 0.0067(13) -0.0004(13)
C5 0.0322(15) 0.0302(15) 0.0261(15) -0.0016(12) -0.0058(13) 0.0029(13)
C6 0.0328(16) 0.0373(17) 0.0358(18) -0.0007(14) 0.0024(13) 0.0068(14)
C1 0.0251(13) 0.0281(14) 0.0265(15) -0.0021(12) -0.0018(12) 0.0022(12)
C9 0.0283(15) 0.0336(16) 0.0435(18) 0.0083(15) 0.0103(14) -0.0015(13)
C8 0.0394(17) 0.0390(18) 0.0351(17) 0.0065(15) 0.0070(14) 0.0053(14)
C19 0.0431(17) 0.0264(15) 0.0464(19) -0.0007(14) -0.0078(16) -0.0023(14)
C7 0.0392(17) 0.0400(19) 0.0280(16) 0.0020(14) 0.0028(13) 0.0081(15)

loop_
_atom_type_symbol
_atom_type_description
_atom_type_scat_dispersion_real
_atom_type_scat_dispersion_imag
_atom_type_scat_source
C C 0.0181 0.0091 'International Tables Vol C Tables 4.2.6.8 and 6.1.1.4'
H H 0.0000 0.0000 'International Tables Vol C Tables 4.2.6.8 and 6.1.1.4'
N N 0.0311 0.0180 'International Tables Vol C Tables 4.2.6.8 and 6.1.1.4'
O O 0.0492 0.0322 'International Tables Vol C Tables 4.2.6.8 and 6.1.1.4'

loop_
_geom_angle_atom_site_label_1
_geom_angle_atom_site_label_2
_geom_angle_atom_site_label_3
_geom_angle
C4 N3 C15 119.6(2)
C2 N3 C4 112.7(2)
C2 N3 C15 121.5(2)
C14 C13 C12 120.2(3)
N3 C4 C5 106.9(2)
O17 C4 N3 123.1(3)
O17 C4 C5 129.6(3)
C13 C14 C16 122.0(3)
C15 C14 C13 117.5(3)
C15 C14 C16 120.4(3)
C14 C15 N3 121.5(2)
C14 C15 C10 124.3(3)
C10 C15 N3 114.1(3)
C15 C10 C9 122.5(3)
C11 C10 C15 116.1(3)
C11 C10 C9 121.4(3)
C11 C12 C13 120.5(3)
C12 C11 C10 121.4(3)
N3 C2 C1 108.8(2)
O18 C2 N3 124.1(3)
O18 C2 C1 127.0(3)
C4 C5 C1 107.0(2)
C4 C5 C7 108.3(3)
C1 C5 C7 88.4(2)
C1 C6 C7 90.1(2)
C2 C1 C5 102.7(2)
C2 C1 C6 110.5(3)
C2 C1 C19 111.5(2)
C6 C1 C5 89.7(2)
C19 C1 C5 123.3(3)
C19 C1 C6 116.8(3)
C10 C9 C8 120.1(3)
C9 C8 C7 122.0(3)
C6 C7 C5 88.3(2)
C6 C7 C8 117.4(3)
C8 C7 C5 118.4(3)

loop_
_geom_bond_atom_site_label_1
_geom_bond_atom_site_label_2
_geom_bond_distance
N3 C4 1.405(4)
N3 C15 1.436(4)
N3 C2 1.400(4)
O18 C2 1.212(4)
O17 C4 1.208(4)
C13 C14 1.388(4)
C13 C12 1.397(5)
C4 C5 1.485(4)
C14 C15 1.387(4)
C14 C16 1.506(4)
C15 C10 1.399(4)
C10 C11 1.394(4)
C10 C9 1.535(5)
C12 C11 1.385(5)
C2 C1 1.518(4)
C5 C1 1.548(4)
C5 C7 1.582(4)
C6 C1 1.541(4)
C6 C7 1.545(4)
C1 C19 1.529(4)
C9 C8 1.546(5)
C8 C7 1.548(5)

loop_
_geom_torsion_atom_site_label_1
_geom_torsion_atom_site_label_2
_geom_torsion_atom_site_label_3
_geom_torsion_atom_site_label_4
_geom_torsion
N3 C4 C5 C1 14.1(3)
N3 C4 C5 C7 -79.9(3)
N3 C15 C10 C11 178.9(3)
N3 C15 C10 C9 -3.2(4)
N3 C2 C1 C5 5.3(3)
N3 C2 C1 C6 99.7(3)
N3 C2 C1 C19 -128.6(3)
O18 C2 C1 C5 -171.6(3)
O18 C2 C1 C6 -77.1(4)
O18 C2 C1 C19 54.5(4)
O17 C4 C5 C1 -173.3(3)
O17 C4 C5 C7 92.7(4)
C13 C14 C15 N3 -179.1(3)
C13 C14 C15 C10 -1.6(4)
C13 C12 C11 C10 -1.2(5)
C4 N3 C15 C14 96.9(3)
C4 N3 C15 C10 -80.9(3)
C4 N3 C2 O18 -179.5(3)
C4 N3 C2 C1 3.6(3)
C4 C5 C1 C2 -11.7(3)
C4 C5 C1 C6 -122.7(3)
C4 C5 C1 C19 115.0(3)
C4 C5 C7 C6 121.4(3)
C4 C5 C7 C8 0.9(4)
C14 C13 C12 C11 0.8(5)
C14 C15 C10 C11 1.1(4)
C14 C15 C10 C9 179.1(3)
C15 N3 C4 O17 -31.6(4)
C15 N3 C4 C5 141.5(3)
C15 N3 C2 O18 28.3(4)
C15 N3 C2 C1 -148.6(2)
C15 C10 C11 C12 0.3(4)
C15 C10 C9 C8 59.0(4)
C10 C9 C8 C7 -98.4(4)
C12 C13 C14 C15 0.6(4)
C12 C13 C14 C16 -178.7(3)
C11 C10 C9 C8 -123.1(3)
C2 N3 C4 O17 175.6(3)
C2 N3 C4 C5 -11.3(3)
C2 N3 C15 C14 -112.8(3)
C2 N3 C15 C10 69.4(3)
C16 C14 C15 N3 0.2(4)
C16 C14 C15 C10 177.7(3)
C1 C5 C7 C6 14.0(2)
C1 C5 C7 C8 -106.5(3)
C1 C6 C7 C5 -14.1(2)
C1 C6 C7 C8 107.3(3)
C9 C10 C11 C12 -177.7(3)
C9 C8 C7 C5 75.6(4)
C9 C8 C7 C6 -28.5(4)
C7 C5 C1 C2 97.0(2)
C7 C5 C1 C6 -14.0(2)
C7 C5 C1 C19 -136.4(3)
C7 C6 C1 C2 -89.1(3)
C7 C6 C1 C5 14.4(2)
C7 C6 C1 C19 142.1(3)
